data_7038306
loop_
_publ_author_name
'Katam, Srinivas'
'Arruri, Sathyanarayana'
'Chatla, Naga Babu'
'Ganesan, Prabusankar'

_publ_section_title
;
 Bismuth(III)dichalcogenones as Highly Active Catalysts in Multiple C-C
 Bond Formation Reactions
;
_journal_name_full 'Dalton Trans.'
_journal_paper_doi 10.1039/C5DT04738B
_journal_year 2016
_chemical_formula_moiety 'C20 H24 Bi F6 N8 O6 S2 Se4, C F3 O3 S, 2(C H4 O)'
_chemical_formula_sum 'C23 H32 Bi F9 N8 O11 S3 Se4'
_chemical_formula_weight 1388.56
_space_group_crystal_system triclinic
_space_group_IT_number 2
_space_group_name_Hall '-P 1'
_space_group_name_H-M_alt 'P -1'
_symmetry_Int_Tables_number 2
_symmetry_space_group_name_Hall '-P 1'
_symmetry_space_group_name_H-M 'P -1'
_atom_sites_solution_primary direct
_audit_creation_date 2015-09-24
_audit_creation_method
;
Olex2 1.2
(compiled 2015.01.26 svn.r3150 for OlexSys, GUI svn.r4998)
;
_audit_update_record
;
2015-12-03 deposited with the CCDC.
2016-02-08 downloaded from the CCDC.
;
_cell_angle_alpha 71.308(4)
_cell_angle_beta 86.504(4)
_cell_angle_gamma 82.217(4)
_cell_formula_units_Z 2
_cell_length_a 9.0767(5)
_cell_length_b 15.2872(8)
_cell_length_c 16.4710(7)
_cell_measurement_reflns_used 7325
_cell_measurement_temperature 150.00(10)
_cell_measurement_theta_max 70.8005
_cell_measurement_theta_min 3.0724
_cell_volume 2144.61(19)
_computing_cell_refinement
;
CrysAlisPro, Agilent Technologies,
Version 1.171.35.19 (release 27-10-2011 CrysAlis171 .NET)
(compiled Oct 27 2011,15:02:11)
;
_computing_data_collection
;
CrysAlisPro, Agilent Technologies,
Version 1.171.35.19 (release 27-10-2011 CrysAlis171 .NET)
(compiled Oct 27 2011,15:02:11)
;
_computing_data_reduction
;
CrysAlisPro, Agilent Technologies,
Version 1.171.35.19 (release 27-10-2011 CrysAlis171 .NET)
(compiled Oct 27 2011,15:02:11)
;
_computing_molecular_graphics 'Olex2 (Dolomanov et al., 2009)'
_computing_publication_material 'Olex2 (Dolomanov et al., 2009)'
_computing_structure_refinement 'olex2.refine (Bourhis et al., 2015)'
_computing_structure_solution 'SIR2004 (Burla et al., 2007)'
_diffrn_ambient_temperature 150.00(10)
_diffrn_detector_area_resol_mean 16.1293
_diffrn_measured_fraction_theta_full 0.9745
_diffrn_measured_fraction_theta_max 0.9745
_diffrn_measurement_details
;
  1 omega  -53.00  -26.00   1.0000    1.5000
omega____ theta____ kappa____ phi______ frames
    -        0.0000  -57.0000   90.0000 27

  2 omega  -21.00    6.00   1.0000    1.5000
omega____ theta____ kappa____ phi______ frames
    -        0.0000  -57.0000   90.0000 27

  3 omega  -52.00  -24.00   1.0000    3.2800
omega____ theta____ kappa____ phi______ frames
    -      -33.5000   57.0000   30.0000 28

  4 omega  -95.00  -68.00   1.0000    3.2800
omega____ theta____ kappa____ phi______ frames
    -      -33.5000  178.0000  120.0000 27

  5 omega  -96.00  -67.00   1.0000    3.2800
omega____ theta____ kappa____ phi______ frames
    -      -33.5000  -63.0000 -120.0000 29

  6 omega   -9.00   35.00   1.0000    3.2800
omega____ theta____ kappa____ phi______ frames
    -      -33.5000   57.0000   30.0000 44

  7 omega  -63.00  -23.00   1.0000    3.2800
omega____ theta____ kappa____ phi______ frames
    -      -33.5000  -63.0000 -120.0000 40

  8 omega   38.00  108.00   1.0000    3.2800
omega____ theta____ kappa____ phi______ frames
    -       54.0000   57.0000 -180.0000 70

  9 omega   36.00  118.00   1.0000    3.2800
omega____ theta____ kappa____ phi______ frames
    -       54.0000   38.0000  -90.0000 82

 10 omega  -13.00   80.00   1.0000    3.2800
omega____ theta____ kappa____ phi______ frames
    -       54.0000  -77.0000    0.0000 93

 11 omega   37.00   82.00   1.0000    3.2800
omega____ theta____ kappa____ phi______ frames
    -       54.0000 -125.0000 -150.0000 45

 12 omega   92.00  125.00   1.0000    3.2800
omega____ theta____ kappa____ phi______ frames
    -       54.0000   38.0000   30.0000 33

 13 omega   36.00   62.00   1.0000    3.2800
omega____ theta____ kappa____ phi______ frames
    -       54.0000   38.0000   30.0000 26

 14 omega   26.00   86.00   1.0000    3.2800
omega____ theta____ kappa____ phi______ frames
    -       54.0000 -125.0000  -30.0000 60

 15 omega   35.00  122.00   1.0000    3.2800
omega____ theta____ kappa____ phi______ frames
    -       54.0000   57.0000  120.0000 87

 16 omega   39.00  104.00   1.0000    3.2800
omega____ theta____ kappa____ phi______ frames
    -      108.0000  -50.0000  120.0000 65

 17 omega   82.00  127.00   1.0000    3.2800
omega____ theta____ kappa____ phi______ frames
    -      108.0000  -63.0000  150.0000 45

 18 omega   36.00   82.00   1.0000    3.2800
omega____ theta____ kappa____ phi______ frames
    -      108.0000  -25.0000  -60.0000 46

 19 omega   54.00   81.00   1.0000    3.2800
omega____ theta____ kappa____ phi______ frames
    -      108.0000  -25.0000   60.0000 27

 20 omega   41.00   74.00   1.0000    3.2800
omega____ theta____ kappa____ phi______ frames
    -      108.0000  -50.0000    0.0000 33

 21 omega   43.00   74.00   1.0000    3.2800
omega____ theta____ kappa____ phi______ frames
    -      108.0000  -25.0000 -150.0000 31

 22 omega   42.00   93.00   1.0000    3.2800
omega____ theta____ kappa____ phi______ frames
    -      108.0000  -50.0000   30.0000 51

 23 omega   57.00  146.00   1.0000    3.2800
omega____ theta____ kappa____ phi______ frames
    -      108.0000  178.0000   30.0000 89

 24 omega   94.00  145.00   1.0000    3.2800
omega____ theta____ kappa____ phi______ frames
    -      108.0000   63.0000 -120.0000 51

 25 omega   78.00  178.00   1.0000    3.2800
omega____ theta____ kappa____ phi______ frames
    -      108.0000   25.0000 -150.0000 100

 26 omega   38.00  137.00   1.0000    3.2800
omega____ theta____ kappa____ phi______ frames
    -      108.0000  -91.0000   30.0000 99

 27 omega  139.00  166.00   1.0000    3.2800
omega____ theta____ kappa____ phi______ frames
    -      108.0000   63.0000   90.0000 27

 28 omega   37.00  106.00   1.0000    3.2800
omega____ theta____ kappa____ phi______ frames
    -      108.0000 -111.0000    0.0000 69

 29 omega   61.00  115.00   1.0000    3.2800
omega____ theta____ kappa____ phi______ frames
    -      108.0000 -111.0000 -150.0000 54

 30 omega   97.00  134.00   1.0000    3.2800
omega____ theta____ kappa____ phi______ frames
    -      108.0000   63.0000   90.0000 37

 31 omega   79.00  177.00   1.0000    3.2800
omega____ theta____ kappa____ phi______ frames
    -      108.0000   77.0000  120.0000 98

 32 omega   42.00   69.00   1.0000    3.2800
omega____ theta____ kappa____ phi______ frames
    -      108.0000  -50.0000 -180.0000 27
;
_diffrn_measurement_device_type 'SuperNova, Dual, Cu at zero, Eos'
_diffrn_measurement_method '\w scans'
_diffrn_orient_matrix_UB_11 -0.0626343000
_diffrn_orient_matrix_UB_12 -0.0238258000
_diffrn_orient_matrix_UB_13 0.0925325000
_diffrn_orient_matrix_UB_21 -0.1197550000
_diffrn_orient_matrix_UB_22 -0.0496307000
_diffrn_orient_matrix_UB_23 -0.0236498000
_diffrn_orient_matrix_UB_31 0.1053176000
_diffrn_orient_matrix_UB_32 -0.0919759000
_diffrn_orient_matrix_UB_33 0.0251292000
_diffrn_radiation_monochromator mirror
_diffrn_radiation_type 'Cu K\a'
_diffrn_radiation_wavelength 1.54184
_diffrn_reflns_av_R_equivalents 0.0483
_diffrn_reflns_av_unetI/netI 0.0552
_diffrn_reflns_limit_h_max 10
_diffrn_reflns_limit_h_min -11
_diffrn_reflns_limit_k_max 18
_diffrn_reflns_limit_k_min -18
_diffrn_reflns_limit_l_max 20
_diffrn_reflns_limit_l_min -19
_diffrn_reflns_number 16544
_diffrn_reflns_theta_full 70.9370
_diffrn_reflns_theta_max 70.94
_diffrn_reflns_theta_min 3.07
_diffrn_source 'SuperNova (Cu) X-ray Source'
_exptl_absorpt_coefficient_mu 14.222
_exptl_absorpt_correction_T_max 1.00000
_exptl_absorpt_correction_T_min 0.56199
_exptl_absorpt_correction_type multi-scan
_exptl_absorpt_process_details
;
CrysAlisPro, Agilent Technologies,
Version 1.171.35.19 (release 27-10-2011 CrysAlis171 .NET)
(compiled Oct 27 2011,15:02:11)
Empirical absorption correction using spherical harmonics,
 implemented in SCALE3 ABSPACK scaling algorithm.
;
_exptl_crystal_colour brown
_exptl_crystal_colour_primary brown
_exptl_crystal_density_diffrn 2.1501
_exptl_crystal_description block
_exptl_crystal_F_000 1316.3246
_exptl_crystal_size_max 0.22
_exptl_crystal_size_mid 0.16
_exptl_crystal_size_min 0.12
_refine_diff_density_max 4.7528
_refine_diff_density_min -2.9552
_refine_diff_density_rms 0.2053
_refine_ls_d_res_high 0.8157
_refine_ls_d_res_low 14.3717
_refine_ls_extinction_expression Fc^*^=kFc[1+0.001xFc^2^\l^3^/sin(2\q)]^-1/4^
_refine_ls_goodness_of_fit_ref 1.0413
_refine_ls_hydrogen_treatment mixed
_refine_ls_matrix_type full
_refine_ls_number_constraints 50
_refine_ls_number_parameters 538
_refine_ls_number_reflns 8065
_refine_ls_number_restraints 0
_refine_ls_restrained_S_all 1.0413
_refine_ls_R_factor_all 0.0549
_refine_ls_R_factor_gt 0.0493
_refine_ls_shift/su_max 2.5980
_refine_ls_shift/su_mean 0.0188
_refine_ls_structure_factor_coef Fsqd
_refine_ls_weighting_details 'w=1/[\s^2^(Fo^2^)+(0.0740P)^2^+7.7347P] where P=(Fo^2^+2Fc^2^)/3'
_refine_ls_weighting_scheme calc
_refine_ls_wR_factor_gt 0.1285
_refine_ls_wR_factor_ref 0.1350
_reflns_Friedel_coverage 0.0
_reflns_limit_h_max 11
_reflns_limit_h_min -11
_reflns_limit_k_max 18
_reflns_limit_k_min -17
_reflns_limit_l_max 20
_reflns_limit_l_min 0
_reflns_number_gt 7179
_reflns_number_total 8065
_reflns_threshold_expression I>=2u(I)
_cod_data_source_file c5dt04738b2.cif
_cod_data_source_block 2
_cod_database_code 7038306
_chemical_oxdiff_formula 'C14 H12 N4 Se2 Bi S3 O9 F9'
_reflns_odcompleteness_completeness 99.96
_reflns_odcompleteness_iscentric 1
_reflns_odcompleteness_theta 66.97
_olex2_refinement_description
;
1. Fixed Uiso
 At 1.2 times of:
  All C(H) groups, All C(H,H) groups
 At 1.5 times of:
  All C(H,H,H) groups, All O(H) groups
2.a Riding coordinates:
 O10(H10), O11(H11a)
2.b Secondary CH2 refined with riding coordinates:
 C5(H5a,H5b), C14(H14a,H14b)
2.c Aromatic/amide H refined with riding coordinates:
 C2(H2), C3(H3), C7(H7), C8(H8), C11(H11), C12(H12), C16(H16), C17(H17)
2.d Idealised Me refined as rotating group:
 C4(H4a,H4b,H4c), C9(H9a,H9b,H9c), C13(H13a,H13b,H13c), C18(H18a,H18b,H18c),
 C22(H22a,H22b,H22c), C23(H23a,H23b,H23c)
;
_olex2_submission_special_instructions 'No special instructions were received'

loop_
_space_group_symop_id
_space_group_symop_operation_xyz
1 x,y,z
2 -x,-y,-z

loop_
_atom_site_label
_atom_site_type_symbol
_atom_site_fract_x
_atom_site_fract_y
_atom_site_fract_z
_atom_site_U_iso_or_equiv
_atom_site_adp_type
_atom_site_occupancy
_atom_site_refinement_flags_posn
Bi1 Bi 0.27610(3) 0.129068(18) 0.296587(16) 0.02981(12) Uani 1.000000 .
Se1 Se 0.26549(10) -0.02177(6) 0.44385(5) 0.0350(2) Uani 1.000000 .
Se2 Se 0.59415(9) 0.08225(6) 0.28729(5) 0.0366(2) Uani 1.000000 .
Se3 Se 0.34866(9) 0.19381(5) 0.42628(5) 0.03257(19) Uani 1.000000 .
Se4 Se -0.04016(9) 0.17320(6) 0.33924(6) 0.0379(2) Uani 1.000000 .
S1 S 0.1840(3) 0.03747(16) 0.13609(13) 0.0453(5) Uani 1.000000 .
S2 S 0.3581(5) 0.3436(2) 0.1279(2) 0.0938(13) Uani 1.000000 .
F1 F -0.0535(9) -0.0237(14) 0.2121(6) 0.211(9) Uani 1.000000 .
F2 F 0.095(2) -0.1244(11) 0.1681(9) 0.191(8) Uani 1.000000 .
F3 F -0.0413(9) -0.0095(13) 0.0792(6) 0.193(7) Uani 1.000000 .
F4 F 0.1344(9) 0.4126(8) 0.0448(5) 0.113(4) Uani 1.000000 .
F5 F 0.2201(10) 0.5078(5) 0.1128(5) 0.090(2) Uani 1.000000 .
F6 F 0.3372(10) 0.4938(6) 0.0003(5) 0.110(3) Uani 1.000000 .
O1 O 0.2514(7) 0.0017(4) 0.2200(3) 0.0406(13) Uani 1.000000 .
O2 O 0.1153(18) 0.1296(7) 0.1190(6) 0.150(6) Uani 1.000000 .
O3 O 0.2744(8) 0.0190(6) 0.0681(4) 0.0616(19) Uani 1.000000 .
O4 O 0.2636(7) 0.3095(4) 0.2019(4) 0.0477(14) Uani 1.000000 .
O5 O 0.3974(13) 0.2879(7) 0.0770(5) 0.097(3) Uani 1.000000 .
O6 O 0.4960(10) 0.3871(10) 0.1475(7) 0.116(4) Uani 1.000000 .
N1 N 0.1468(8) -0.1594(5) 0.3930(4) 0.0383(15) Uani 1.000000 .
N2 N 0.3847(7) -0.1648(4) 0.3678(4) 0.0343(14) Uani 1.000000 .
N3 N 0.5694(7) -0.0943(4) 0.2637(4) 0.0333(13) Uani 1.000000 .
N4 N 0.6108(8) 0.0108(5) 0.1442(4) 0.0378(15) Uani 1.000000 .
N5 N 0.4414(7) 0.3715(5) 0.3395(4) 0.0353(14) Uani 1.000000 .
N6 N 0.2021(7) 0.3838(4) 0.3573(4) 0.0298(12) Uani 1.000000 .
N7 N -0.0273(7) 0.3708(5) 0.3001(4) 0.0340(14) Uani 1.000000 .
N8 N -0.1187(7) 0.3376(5) 0.1973(4) 0.0391(15) Uani 1.000000 .
C1 C 0.2661(9) -0.1178(5) 0.3955(5) 0.0352(17) Uani 1.000000 .
C2 C 0.1883(11) -0.2336(6) 0.3635(6) 0.049(2) Uani 1.000000 .
H2 H 0.1261(11) -0.2741(6) 0.3564(6) 0.058(3) Uiso 1.000000 R
C3 C 0.3367(11) -0.2371(6) 0.3467(6) 0.045(2) Uani 1.000000 .
H3 H 0.3952(11) -0.2798(6) 0.3252(6) 0.054(2) Uiso 1.000000 R
C4 C -0.0067(10) -0.1272(6) 0.4141(6) 0.045(2) Uani 1.000000 .
H4a H -0.0123(19) -0.127(5) 0.4724(15) 0.068(3) Uiso 1.000000 GR
H4b H -0.035(3) -0.0654(19) 0.376(3) 0.068(3) Uiso 1.000000 GR
H4c H -0.0726(14) -0.168(3) 0.407(4) 0.068(3) Uiso 1.000000 GR
C5 C 0.5383(8) -0.1407(5) 0.3538(5) 0.0327(15) Uani 1.000000 .
H5a H 0.5529(8) -0.1002(5) 0.3868(5) 0.0392(19) Uiso 1.000000 R
H5b H 0.6075(8) -0.1970(5) 0.3741(5) 0.0392(19) Uiso 1.000000 R
C6 C 0.5877(8) -0.0033(5) 0.2279(5) 0.0321(15) Uani 1.000000 .
C7 C 0.5811(10) -0.1361(6) 0.2001(5) 0.0394(18) Uani 1.000000 .
H7 H 0.5723(10) -0.1980(6) 0.2070(5) 0.047(2) Uiso 1.000000 R
C8 C 0.6077(10) -0.0699(6) 0.1266(5) 0.0417(19) Uani 1.000000 .
H8 H 0.6217(10) -0.0778(6) 0.0729(5) 0.050(2) Uiso 1.000000 R
C9 C 0.6316(14) 0.1007(7) 0.0794(6) 0.060(3) Uani 1.000000 .
H9a H 0.538(2) 0.140(2) 0.070(4) 0.089(4) Uiso 1.000000 GR
H9b H 0.703(7) 0.130(3) 0.099(2) 0.089(4) Uiso 1.000000 GR
H9c H 0.667(9) 0.0906(9) 0.0265(17) 0.089(4) Uiso 1.000000 GR
C10 C 0.3279(8) 0.3225(5) 0.3701(5) 0.0306(15) Uani 1.000000 .
C11 C 0.3894(9) 0.4637(6) 0.3058(5) 0.0380(17) Uani 1.000000 .
H11 H 0.4462(9) 0.5118(6) 0.2797(5) 0.046(2) Uiso 1.000000 R
C12 C 0.2408(9) 0.4720(5) 0.3175(5) 0.0378(17) Uani 1.000000 .
H12 H 0.1761(9) 0.5271(5) 0.3017(5) 0.045(2) Uiso 1.000000 R
C13 C 0.5984(9) 0.3317(6) 0.3388(6) 0.046(2) Uani 1.000000 .
H13a H 0.635(2) 0.309(4) 0.3963(8) 0.069(3) Uiso 1.000000 GR
H13b H 0.6066(13) 0.281(3) 0.316(4) 0.069(3) Uiso 1.000000 GR
H13c H 0.6563(15) 0.3787(14) 0.304(4) 0.069(3) Uiso 1.000000 GR
C14 C 0.0506(8) 0.3630(5) 0.3773(5) 0.0322(15) Uani 1.000000 .
H14a H 0.0512(8) 0.3003(5) 0.4169(5) 0.0386(18) Uiso 1.000000 R
H14b H -0.0016(8) 0.4057(5) 0.4050(5) 0.0386(18) Uiso 1.000000 R
C15 C -0.0578(8) 0.3000(5) 0.2745(5) 0.0348(16) Uani 1.000000 .
C16 C -0.0747(9) 0.4530(6) 0.2381(6) 0.0422(19) Uani 1.000000 .
H16 H -0.0692(9) 0.5125(6) 0.2404(6) 0.051(2) Uiso 1.000000 R
C17 C -0.1296(11) 0.4326(6) 0.1744(6) 0.048(2) Uani 1.000000 .
H17 H -0.1681(11) 0.4749(6) 0.1237(6) 0.057(2) Uiso 1.000000 R
C18 C -0.1630(11) 0.2861(7) 0.1419(6) 0.052(2) Uani 1.000000 .
H18a H -0.082(3) 0.278(5) 0.104(3) 0.078(3) Uiso 1.000000 GR
H18b H -0.188(8) 0.226(2) 0.1770(7) 0.078(3) Uiso 1.000000 GR
H18c H -0.248(5) 0.321(3) 0.109(3) 0.078(3) Uiso 1.000000 GR
C19 C 0.0360(15) -0.0384(19) 0.1477(8) 0.117(8) Uani 1.000000 .
C20 C 0.271(3) 0.4500(11) 0.0712(9) 0.132(9) Uani 1.000000 .
S3 S 0.1833(2) 0.36817(13) 0.61893(13) 0.0381(4) Uani 1.000000 .
F7 F 0.1788(8) 0.5186(4) 0.4868(4) 0.0709(18) Uani 1.000000 .
F8 F 0.3916(7) 0.4353(5) 0.5103(4) 0.0705(17) Uani 1.000000 .
F9 F 0.3093(8) 0.5203(5) 0.5901(5) 0.083(2) Uani 1.000000 .
O7 O 0.1559(9) 0.3176(5) 0.5632(5) 0.0610(19) Uani 1.000000 .
O8 O 0.0536(7) 0.4113(4) 0.6519(4) 0.0486(15) Uani 1.000000 .
O9 O 0.2941(9) 0.3229(6) 0.6809(5) 0.075(2) Uani 1.000000 .
C21 C 0.2700(11) 0.4663(7) 0.5468(7) 0.050(2) Uani 1.000000 .
O10 O 0.7222(17) 0.7028(13) 0.0882(8) 0.160(7) Uani 1.000000 .
H10 H 0.6720(17) 0.6985(13) 0.1321(8) 0.240(10) Uiso 1.000000 R
C22 C 0.8654(19) 0.7216(12) 0.1001(9) 0.099(5) Uani 1.000000 .
H22a H 0.878(5) 0.713(8) 0.1597(15) 0.148(8) Uiso 1.000000 GR
H22b H 0.9385(19) 0.680(6) 0.082(7) 0.148(8) Uiso 1.000000 GR
H22c H 0.877(5) 0.785(3) 0.067(6) 0.148(8) Uiso 1.000000 GR
O11 O 0.4764(10) 0.6619(5) 0.1938(5) 0.074(2) Uani 1.000000 .
H11a H 0.4493(10) 0.6718(5) 0.2388(5) 0.112(3) Uiso 1.000000 R
C23 C 0.361(2) 0.7001(12) 0.1318(10) 0.123(7) Uani 1.000000 .
H23a H 0.267(3) 0.705(10) 0.1608(10) 0.185(11) Uiso 1.000000 GR
H23b H 0.381(10) 0.761(5) 0.096(6) 0.185(11) Uiso 1.000000 GR
H23c H 0.359(11) 0.660(6) 0.098(7) 0.185(11) Uiso 1.000000 GR

loop_
_atom_site_aniso_label
_atom_site_aniso_U_11
_atom_site_aniso_U_22
_atom_site_aniso_U_33
_atom_site_aniso_U_12
_atom_site_aniso_U_13
_atom_site_aniso_U_23
Bi1 0.03267(18) 0.03070(17) 0.02704(16) -0.00411(11) 0.00102(11) -0.01067(11)
Se1 0.0454(5) 0.0342(4) 0.0263(4) -0.0065(3) 0.0060(3) -0.0114(3)
Se2 0.0345(4) 0.0400(4) 0.0414(4) -0.0090(3) 0.0052(3) -0.0208(4)
Se3 0.0365(4) 0.0327(4) 0.0298(4) -0.0004(3) -0.0038(3) -0.0126(3)
Se4 0.0305(4) 0.0372(4) 0.0474(5) -0.0079(3) 0.0006(3) -0.0140(4)
S1 0.0547(13) 0.0509(12) 0.0281(9) 0.0073(10) -0.0036(8) -0.0146(8)
S2 0.151(4) 0.0498(15) 0.0616(17) 0.0016(18) 0.055(2) -0.0077(13)
F1 0.058(5) 0.54(3) 0.070(5) -0.099(10) 0.021(4) -0.127(10)
F2 0.28(2) 0.180(13) 0.138(11) -0.156(14) -0.041(12) -0.030(10)
F3 0.059(5) 0.48(2) 0.071(5) -0.072(9) 0.001(4) -0.110(9)
F4 0.062(4) 0.225(11) 0.058(4) -0.036(6) -0.006(3) -0.043(6)
F5 0.121(6) 0.053(4) 0.081(5) 0.015(4) -0.010(4) -0.011(3)
F6 0.111(7) 0.110(6) 0.063(4) -0.011(5) 0.007(4) 0.033(4)
O1 0.050(3) 0.047(3) 0.027(3) -0.010(3) -0.004(2) -0.014(2)
O2 0.282(17) 0.085(7) 0.050(5) 0.095(9) -0.027(7) -0.019(5)
O3 0.050(4) 0.105(6) 0.037(3) -0.013(4) 0.005(3) -0.032(4)
O4 0.062(4) 0.044(3) 0.036(3) -0.010(3) 0.013(3) -0.011(3)
O5 0.144(9) 0.093(6) 0.050(5) 0.038(6) -0.001(5) -0.037(4)
O6 0.047(5) 0.225(14) 0.087(7) -0.056(7) 0.005(4) -0.050(8)
N1 0.044(4) 0.033(3) 0.037(3) -0.013(3) 0.011(3) -0.009(3)
N2 0.041(4) 0.031(3) 0.030(3) -0.003(3) 0.002(3) -0.009(3)
N3 0.036(3) 0.034(3) 0.029(3) -0.001(3) 0.002(3) -0.012(3)
N4 0.046(4) 0.040(4) 0.029(3) -0.009(3) 0.009(3) -0.013(3)
N5 0.027(3) 0.043(4) 0.042(4) -0.004(3) 0.002(3) -0.023(3)
N6 0.029(3) 0.032(3) 0.030(3) -0.003(2) 0.001(2) -0.012(2)
N7 0.024(3) 0.042(4) 0.035(3) -0.003(3) -0.001(2) -0.012(3)
N8 0.036(4) 0.043(4) 0.039(4) -0.005(3) -0.005(3) -0.013(3)
C1 0.049(5) 0.028(4) 0.025(3) -0.006(3) 0.006(3) -0.005(3)
C2 0.061(6) 0.038(4) 0.052(5) -0.013(4) 0.008(4) -0.021(4)
C3 0.056(5) 0.037(4) 0.042(5) -0.006(4) 0.012(4) -0.014(4)
C4 0.043(5) 0.046(5) 0.050(5) -0.016(4) 0.015(4) -0.019(4)
C5 0.031(4) 0.036(4) 0.031(4) 0.002(3) -0.001(3) -0.012(3)
C6 0.027(4) 0.034(4) 0.037(4) -0.004(3) 0.001(3) -0.014(3)
C7 0.050(5) 0.036(4) 0.035(4) -0.004(4) -0.002(3) -0.015(3)
C8 0.051(5) 0.040(4) 0.036(4) 0.001(4) 0.009(4) -0.019(3)
C9 0.092(8) 0.042(5) 0.041(5) -0.018(5) 0.023(5) -0.010(4)
C10 0.033(4) 0.035(4) 0.029(4) -0.002(3) 0.001(3) -0.017(3)
C11 0.032(4) 0.040(4) 0.045(4) -0.010(3) 0.006(3) -0.017(3)
C12 0.040(4) 0.031(4) 0.043(4) -0.004(3) -0.002(3) -0.012(3)
C13 0.029(4) 0.050(5) 0.063(6) 0.001(4) 0.001(4) -0.027(4)
C14 0.025(4) 0.040(4) 0.034(4) -0.004(3) 0.003(3) -0.015(3)
C15 0.027(4) 0.036(4) 0.042(4) -0.002(3) -0.001(3) -0.013(3)
C16 0.040(5) 0.034(4) 0.050(5) 0.000(3) -0.006(4) -0.011(4)
C17 0.053(5) 0.044(5) 0.045(5) -0.006(4) -0.002(4) -0.012(4)
C18 0.056(6) 0.063(6) 0.044(5) -0.010(5) -0.010(4) -0.024(4)
C19 0.052(7) 0.26(3) 0.041(7) -0.051(11) -0.002(5) -0.037(11)
C20 0.22(2) 0.083(10) 0.048(7) 0.032(12) 0.056(11) 0.013(7)
S3 0.0414(11) 0.0351(9) 0.0370(10) 0.0023(8) 0.0015(8) -0.0135(8)
F7 0.096(5) 0.054(3) 0.049(3) 0.003(3) 0.005(3) -0.003(3)
F8 0.049(3) 0.098(5) 0.079(4) -0.025(3) 0.024(3) -0.046(4)
F9 0.090(5) 0.092(5) 0.099(5) -0.050(4) 0.024(4) -0.063(4)
O7 0.081(5) 0.056(4) 0.062(4) -0.028(4) 0.020(4) -0.035(3)
O8 0.038(3) 0.051(4) 0.058(4) -0.001(3) 0.006(3) -0.022(3)
O9 0.073(5) 0.083(5) 0.052(4) 0.032(4) -0.014(4) -0.014(4)
C21 0.048(5) 0.058(6) 0.061(6) -0.024(4) 0.012(4) -0.037(5)
O10 0.145(12) 0.29(2) 0.088(8) -0.096(13) 0.047(8) -0.104(11)
C22 0.106(12) 0.124(13) 0.053(7) 0.009(10) 0.018(7) -0.021(8)
O11 0.112(7) 0.052(4) 0.062(5) -0.028(4) 0.001(5) -0.014(4)
C23 0.178(18) 0.118(13) 0.072(9) -0.075(13) -0.034(11) 0.002(9)

loop_
_atom_type_symbol
_atom_type_scat_dispersion_real
_atom_type_scat_dispersion_imag
_atom_type_scat_Cromer_Mann_a1
_atom_type_scat_Cromer_Mann_a2
_atom_type_scat_Cromer_Mann_a3
_atom_type_scat_Cromer_Mann_a4
_atom_type_scat_Cromer_Mann_b1
_atom_type_scat_Cromer_Mann_b2
_atom_type_scat_Cromer_Mann_b3
_atom_type_scat_Cromer_Mann_b4
_atom_type_scat_Cromer_Mann_c
_atom_type_scat_source
_atom_type_scat_dispersion_source
C 0.01920 0.00962 2.31000 1.02000 1.58860 0.86500 20.84390 10.20750 0.56870 51.65120 0.215599998832 'International Tables Volume C Table 6.1.1.4 (pp. 500-502)' 'Henke, Gullikson and Davis, At. Data and Nucl. Data Tables, 1993, 54, 2'
F 0.07537 0.05506 3.53920 2.64120 1.51700 1.02430 10.28250 4.29440 0.26150 26.14760 0.277599990368 'International Tables Volume C Table 6.1.1.4 (pp. 500-502)' 'Henke, Gullikson and Davis, At. Data and Nucl. Data Tables, 1993, 54, 2'
H 0.00000 0.00000 0.49300 0.32291 0.14019 0.04081 10.51090 26.12570 3.14236 57.79970 0.0030380000826 'International Tables Volume C Table 6.1.1.4 (pp. 500-502)' 'Henke, Gullikson and Davis, At. Data and Nucl. Data Tables, 1993, 54, 2'
Bi -3.68252 9.31182 33.36890 12.95100 16.58770 6.46920 0.70400 2.92380 8.79370 48.00930 13.5782003403 'International Tables Volume C Table 6.1.1.4 (pp. 500-502)' 'Henke, Gullikson and Davis, At. Data and Nucl. Data Tables, 1993, 54, 2'
O 0.05239 0.03377 3.04850 2.28680 1.54630 0.86700 13.27710 5.70110 0.32390 32.90890 0.250800013542 'International Tables Volume C Table 6.1.1.4 (pp. 500-502)' 'Henke, Gullikson and Davis, At. Data and Nucl. Data Tables, 1993, 54, 2'
N 0.03256 0.01839 12.21260 3.13220 2.01250 1.16630 0.00570 9.89330 28.99750 0.58260 -11.5290002823 'International Tables Volume C Table 6.1.1.4 (pp. 500-502)' 'Henke, Gullikson and Davis, At. Data and Nucl. Data Tables, 1993, 54, 2'
S 0.33537 0.55136 6.90530 5.20340 1.43790 1.58630 1.46790 22.21510 0.25360 56.17200 0.866900026798 'International Tables Volume C Table 6.1.1.4 (pp. 500-502)' 'Henke, Gullikson and Davis, At. Data and Nucl. Data Tables, 1993, 54, 2'
Se -0.79210 1.18296 17.00060 5.81960 3.97310 4.35430 2.40980 0.27260 15.23720 43.81630 2.84089994431 'International Tables Volume C Table 6.1.1.4 (pp. 500-502)' 'Henke, Gullikson and Davis, At. Data and Nucl. Data Tables, 1993, 54, 2'

loop_
_geom_angle_atom_site_label_1
_geom_angle_atom_site_label_2
_geom_angle_atom_site_label_3
_geom_angle
Se2 Bi1 Se1 89.33(3)
Se3 Bi1 Se1 75.71(2)
Se3 Bi1 Se2 82.67(2)
Se4 Bi1 Se1 83.75(3)
Se4 Bi1 Se2 169.50(3)
Se4 Bi1 Se3 87.95(2)
C1 Se1 Bi1 100.2(2)
C6 Se2 Bi1 95.6(2)
C10 Se3 Bi1 101.0(2)
C15 Se4 Bi1 96.6(2)
O2 S1 O1 112.1(5)
O3 S1 O1 115.0(4)
O3 S1 O2 115.5(6)
C19 S1 O1 102.3(5)
C19 S1 O2 107.8(11)
C19 S1 O3 102.4(7)
O5 S2 O4 118.1(6)
O6 S2 O4 113.4(5)
O6 S2 O5 112.2(7)
C20 S2 O4 105.6(6)
C20 S2 O5 111.9(7)
C20 S2 O6 92.5(10)
C2 N1 C1 109.5(7)
C4 N1 C1 125.1(7)
C4 N1 C2 125.3(7)
C3 N2 C1 108.5(7)
C5 N2 C1 127.2(7)
C5 N2 C3 124.0(7)
C6 N3 C5 125.9(6)
C7 N3 C5 125.0(7)
C7 N3 C6 109.0(6)
C8 N4 C6 109.8(7)
C9 N4 C6 125.5(7)
C9 N4 C8 124.6(7)
C11 N5 C10 109.8(6)
C13 N5 C10 125.0(7)
C13 N5 C11 125.2(7)
C12 N6 C10 108.3(6)
C14 N6 C10 127.5(6)
C14 N6 C12 124.2(6)
C15 N7 C14 126.5(7)
C16 N7 C14 125.1(7)
C16 N7 C15 108.3(7)
C17 N8 C15 109.5(7)
C18 N8 C15 126.3(7)
C18 N8 C17 124.2(7)
N1 C1 Se1 124.1(6)
N2 C1 Se1 127.7(6)
N2 C1 N1 107.7(7)
H2 C2 N1 126.3(5)
C3 C2 N1 107.4(8)
C3 C2 H2 126.3(5)
C2 C3 N2 106.9(7)
H3 C3 N2 126.6(5)
H3 C3 C2 126.6(5)
H4a C4 N1 109.5
H4b C4 N1 109.5
H4b C4 H4a 109.5
H4c C4 N1 109.5
H4c C4 H4a 109.5
H4c C4 H4b 109.5
N3 C5 N2 111.5(6)
H5a C5 N2 109.3(4)
H5a C5 N3 109.3(4)
H5b C5 N2 109.3(4)
H5b C5 N3 109.3(4)
H5b C5 H5a 108.0
N3 C6 Se2 125.9(6)
N4 C6 Se2 127.4(6)
N4 C6 N3 106.5(6)
H7 C7 N3 126.8(4)
C8 C7 N3 106.4(7)
C8 C7 H7 126.8(5)
C7 C8 N4 108.2(7)
H8 C8 N4 125.9(4)
H8 C8 C7 125.9(5)
H9a C9 N4 109.5
H9b C9 N4 109.5
H9b C9 H9a 109.5
H9c C9 N4 109.5
H9c C9 H9a 109.5
H9c C9 H9b 109.5
N5 C10 Se3 124.3(6)
N6 C10 Se3 128.4(6)
N6 C10 N5 107.2(7)
H11 C11 N5 126.3(4)
C12 C11 N5 107.3(7)
C12 C11 H11 126.3(5)
C11 C12 N6 107.4(7)
H12 C12 N6 126.3(4)
H12 C12 C11 126.3(5)
H13a C13 N5 109.5
H13b C13 N5 109.5
H13b C13 H13a 109.5
H13c C13 N5 109.5
H13c C13 H13a 109.5
H13c C13 H13b 109.5
N7 C14 N6 111.1(6)
H14a C14 N6 109.4(4)
H14a C14 N7 109.4(4)
H14b C14 N6 109.4(4)
H14b C14 N7 109.4(4)
H14b C14 H14a 108.0
N7 C15 Se4 127.0(6)
N8 C15 Se4 125.6(6)
N8 C15 N7 107.0(7)
H16 C16 N7 126.0(5)
C17 C16 N7 108.1(8)
C17 C16 H16 126.0(5)
C16 C17 N8 107.1(8)
H17 C17 N8 126.5(5)
H17 C17 C16 126.5(5)
H18a C18 N8 109.5
H18b C18 N8 109.5
H18b C18 H18a 109.5
H18c C18 N8 109.5
H18c C18 H18a 109.5
H18c C18 H18b 109.5
F1 C19 S1 104.9(15)
F2 C19 S1 109.6(11)
F2 C19 F1 110.6(18)
F3 C19 S1 109.0(15)
F3 C19 F1 107.3(14)
F3 C19 F2 115(2)
F4 C20 S2 96.0(11)
F5 C20 S2 118.2(11)
F5 C20 F4 107.7(16)
F6 C20 S2 116.4(13)
F6 C20 F4 106.6(14)
F6 C20 F5 110.0(15)
O8 S3 O7 115.6(4)
O9 S3 O7 114.9(5)
O9 S3 O8 114.1(4)
C21 S3 O7 102.6(4)
C21 S3 O8 103.9(4)
C21 S3 O9 103.3(5)
F7 C21 S3 111.3(7)
F8 C21 S3 109.9(7)
F8 C21 F7 108.9(8)
F9 C21 S3 110.8(7)
F9 C21 F7 107.6(9)
F9 C21 F8 108.3(8)
C22 O10 H10 109.4
H22a C22 O10 109.5
H22b C22 O10 109.5
H22b C22 H22a 109.5
H22c C22 O10 109.5
H22c C22 H22a 109.5
H22c C22 H22b 109.5
C23 O11 H11a 109.6
H23a C23 O11 109.5
H23b C23 O11 109.5
H23b C23 H23a 109.5
H23c C23 O11 109.5
H23c C23 H23a 109.5
H23c C23 H23b 109.5

loop_
_geom_bond_atom_site_label_1
_geom_bond_atom_site_label_2
_geom_bond_distance
Bi1 Se1 2.7670(8)
Bi1 Se2 2.8855(9)
Bi1 Se3 2.7712(8)
Bi1 Se4 2.9533(9)
Se1 C1 1.881(8)
Se2 C6 1.875(7)
Se3 C10 1.875(8)
Se4 C15 1.879(8)
S1 O1 1.453(6)
S1 O2 1.407(9)
S1 O3 1.427(7)
S1 C19 1.853(19)
S2 O4 1.442(6)
S2 O5 1.375(8)
S2 O6 1.589(10)
S2 C20 1.705(15)
F1 C19 1.353(18)
F2 C19 1.29(3)
F3 C19 1.286(15)
F4 C20 1.58(3)
F5 C20 1.307(17)
F6 C20 1.300(15)
N1 C1 1.336(11)
N1 C2 1.371(11)
N1 C4 1.473(11)
N2 C1 1.350(10)
N2 C3 1.389(11)
N2 C5 1.476(10)
N3 C5 1.454(9)
N3 C6 1.355(10)
N3 C7 1.384(10)
N4 C6 1.334(10)
N4 C8 1.359(10)
N4 C9 1.472(10)
N5 C10 1.334(10)
N5 C11 1.366(10)
N5 C13 1.473(10)
N6 C10 1.356(9)
N6 C12 1.381(10)
N6 C14 1.448(9)
N7 C14 1.456(9)
N7 C15 1.346(10)
N7 C16 1.376(10)
N8 C15 1.336(10)
N8 C17 1.371(11)
N8 C18 1.484(11)
C2 H2 0.9300
C2 C3 1.356(13)
C3 H3 0.9300
C4 H4a 0.9600
C4 H4b 0.9600
C4 H4c 0.9600
C5 H5a 0.9700
C5 H5b 0.9700
C7 H7 0.9300
C7 C8 1.339(12)
C8 H8 0.9300
C9 H9a 0.9600
C9 H9b 0.9600
C9 H9c 0.9600
C11 H11 0.9300
C11 C12 1.346(11)
C12 H12 0.9300
C13 H13a 0.9600
C13 H13b 0.9600
C13 H13c 0.9600
C14 H14a 0.9700
C14 H14b 0.9700
C16 H16 0.9300
C16 C17 1.327(13)
C17 H17 0.9300
C18 H18a 0.9600
C18 H18b 0.9600
C18 H18c 0.9600
S3 O7 1.427(7)
S3 O8 1.434(6)
S3 O9 1.420(7)
S3 C21 1.829(10)
F7 C21 1.310(12)
F8 C21 1.329(11)
F9 C21 1.342(10)
O10 H10 0.8200
O10 C22 1.407(19)
C22 H22a 0.9600
C22 H22b 0.9600
C22 H22c 0.9600
O11 H11a 0.8200
O11 C23 1.433(18)
C23 H23a 0.9600
C23 H23b 0.9600
C23 H23c 0.9600

loop_
_smtbx_masks_void_nr
_smtbx_masks_void_average_x
_smtbx_masks_void_average_y
_smtbx_masks_void_average_z
_smtbx_masks_void_volume
_smtbx_masks_void_count_electrons
1 -0.111 0.173 0.975 7.2 0.4
2 0.111 0.827 0.025 7.2 0.6
